data_4025821
loop_
_publ_author_name
'Ganesh Chandra Nandi'
'Subhasis Samai'
'Maya Shankar Singh'

_publ_section_title
;
 Biginelli and Hantzsch-Type Reactions Leading to Highly Functionalized
 Dihydropyrimidinone, Thiocoumarin, and Pyridopyrimidinone Frameworks via
 Ring Annulation with \b-Oxodithioesters
;
_journal_name_full 'Journal of Organic Chemistry'
_journal_page_first 7785
_journal_page_last 7795
_journal_paper_doi 10.1021/jo101572c
_journal_volume 75
_journal_year 2010
_chemical_formula_sum 'C18 H19 N3 O5 S3'
_chemical_formula_weight 453.57
_space_group_IT_number 2
_symmetry_cell_setting triclinic
_symmetry_Int_Tables_number 2
_symmetry_space_group_name_Hall '-P 1'
_symmetry_space_group_name_H-M 'P -1'
_atom_sites_solution_hydrogens geom
_atom_sites_solution_primary direct
_atom_sites_solution_secondary difmap
_audit_creation_method SHELXL-97
_cell_angle_alpha 69.017(8)
_cell_angle_beta 79.403(7)
_cell_angle_gamma 83.563(7)
_cell_formula_units_Z 2
_cell_length_a 8.6327(7)
_cell_length_b 9.9878(9)
_cell_length_c 13.1649(12)
_cell_measurement_reflns_used 2797
_cell_measurement_temperature 293(2)
_cell_measurement_theta_max 29.0384
_cell_measurement_theta_min 3.0039
_cell_volume 1040.43(17)
_computing_structure_refinement 'SHELXL-97 (Sheldrick, 1997)'
_diffrn_ambient_temperature 293(2)
_diffrn_measured_fraction_theta_full 0.996
_diffrn_measured_fraction_theta_max 0.843
_diffrn_radiation_monochromator graphite
_diffrn_radiation_type MoK\a
_diffrn_radiation_wavelength 0.71073
_diffrn_reflns_av_R_equivalents 0.0436
_diffrn_reflns_av_sigmaI/netI 0.0775
_diffrn_reflns_limit_h_max 11
_diffrn_reflns_limit_h_min -10
_diffrn_reflns_limit_k_max 12
_diffrn_reflns_limit_k_min -13
_diffrn_reflns_limit_l_max 17
_diffrn_reflns_limit_l_min -16
_diffrn_reflns_number 8148
_diffrn_reflns_theta_full 25.00
_diffrn_reflns_theta_max 29.10
_diffrn_reflns_theta_min 3.01
_diffrn_source 'fine-focus sealed tube'
_exptl_absorpt_coefficient_mu 0.391
_exptl_absorpt_correction_T_max 0.914
_exptl_absorpt_correction_T_min 0.900
_exptl_absorpt_correction_type multi-scan
_exptl_crystal_density_diffrn 1.448
_exptl_crystal_density_method 'not measured'
_exptl_crystal_F_000 472
_exptl_crystal_size_max 0.27
_exptl_crystal_size_mid 0.25
_exptl_crystal_size_min 0.23
_refine_diff_density_max 0.803
_refine_diff_density_min -0.398
_refine_diff_density_rms 0.095
_refine_ls_extinction_method none
_refine_ls_goodness_of_fit_ref 0.897
_refine_ls_hydrogen_treatment riding
_refine_ls_matrix_type full
_refine_ls_number_parameters 265
_refine_ls_number_reflns 4704
_refine_ls_number_restraints 0
_refine_ls_restrained_S_all 0.897
_refine_ls_R_factor_all 0.1137
_refine_ls_R_factor_gt 0.0638
_refine_ls_shift/su_max 0.005
_refine_ls_shift/su_mean 0.004
_refine_ls_structure_factor_coef Fsqd
_refine_ls_weighting_details 'calc w=1/[\s^2^(Fo^2^)+(0.1008P)^2^+0.0000P] where P=(Fo^2^+2Fc^2^)/3'
_refine_ls_weighting_scheme calc
_refine_ls_wR_factor_gt 0.1533
_refine_ls_wR_factor_ref 0.1721
_reflns_number_gt 2565
_reflns_number_total 4704
_reflns_threshold_expression >2sigma(I)
_cod_data_source_file jo101572c_si_002.cif
_cod_data_source_block gn
_cod_depositor_comments
;
The following automatic conversions were performed:

'_exptl_absorpt_correction_type' value 'MULTI-SCAN' changed to
'multi-scan' according to the built-in table from CIF Core dictionary
named 'cif_core.dic' version 2.4.1 from 2010-06-29.

Automatic conversion script
Id: cif_fix_values 1646 2011-03-28 12:23:43Z adriana 
;
_cod_original_cell_volume 1040.43(16)
_cod_database_code 4025821

loop_
_symmetry_equiv_pos_as_xyz
'x, y, z'
'-x, -y, -z'

loop_
_atom_site_label
_atom_site_type_symbol
_atom_site_fract_x
_atom_site_fract_y
_atom_site_fract_z
_atom_site_U_iso_or_equiv
_atom_site_adp_type
_atom_site_occupancy
_atom_site_symmetry_multiplicity
_atom_site_calc_flag
_atom_site_refinement_flags
_atom_site_disorder_assembly
_atom_site_disorder_group
S3 S 0.65617(11) 0.28934(11) 0.08620(8) 0.0536(3) Uani 1 1 d . . .
S1 S -0.01174(11) -0.20980(11) 0.24178(8) 0.0537(3) Uani 1 1 d . . .
S2 S -0.14168(10) -0.21074(12) 0.46629(9) 0.0597(3) Uani 1 1 d . . .
N1 N 0.3610(3) 0.0245(3) 0.2707(2) 0.0367(6) Uani 1 1 d . . .
H1 H 0.3778 0.0993 0.2125 0.044 Uiso 1 1 calc R . .
N3 N 0.7546(3) -0.2409(4) 0.0462(3) 0.0487(8) Uani 1 1 d . . .
C7 C 0.1626(3) -0.1489(3) 0.3693(2) 0.0328(7) Uani 1 1 d . . .
O1 O 0.5018(3) 0.1030(3) 0.3664(2) 0.0538(7) Uani 1 1 d . . .
C10 C 0.2818(3) -0.0939(3) 0.2658(2) 0.0327(7) Uani 1 1 d . . .
H10 H 0.2236 -0.0558 0.2032 0.039 Uiso 1 1 calc R . .
O3 O 0.1012(3) -0.3679(2) 0.6019(2) 0.0487(6) Uani 1 1 d . . .
N2 N 0.3423(3) -0.0833(3) 0.4576(2) 0.0380(6) Uani 1 1 d . . .
H2 H 0.3856 -0.1060 0.5158 0.046 Uiso 1 1 calc R . .
C12 C 0.5204(4) -0.1763(4) 0.1585(3) 0.0360(7) Uani 1 1 d . . .
H12 H 0.5306 -0.0814 0.1120 0.043 Uiso 1 1 calc R . .
C11 C 0.3982(3) -0.2124(3) 0.2467(3) 0.0340(7) Uani 1 1 d . . .
C1 C 0.4086(4) 0.0204(3) 0.3636(3) 0.0381(7) Uani 1 1 d . . .
C2 C 0.2086(3) -0.1536(3) 0.4638(3) 0.0330(7) Uani 1 1 d . . .
C13 C 0.6265(4) -0.2822(4) 0.1402(3) 0.0386(8) Uani 1 1 d . . .
O5 O 0.8469(3) -0.3370(3) 0.0318(3) 0.0720(9) Uani 1 1 d . . .
C8 C 0.0132(3) -0.1928(3) 0.3573(3) 0.0359(7) Uani 1 1 d . . .
C14 C 0.6146(4) -0.4223(4) 0.2042(3) 0.0499(9) Uani 1 1 d . . .
H14 H 0.6882 -0.4916 0.1903 0.060 Uiso 1 1 calc R . .
C3 C 0.1328(4) -0.2287(3) 0.5765(3) 0.0362(7) Uani 1 1 d . . .
C16 C 0.3838(4) -0.3556(4) 0.3107(3) 0.0473(9) Uani 1 1 d . . .
H16 H 0.3003 -0.3818 0.3684 0.057 Uiso 1 1 calc R . .
C4 C 0.0822(4) -0.1868(4) 0.6628(3) 0.0512(9) Uani 1 1 d . . .
H4 H 0.0947 -0.0980 0.6674 0.061 Uiso 1 1 calc R . .
C9 C -0.2968(4) -0.2718(5) 0.4235(4) 0.0701(12) Uani 1 1 d . . .
H9A H -0.3181 -0.2043 0.3538 0.105 Uiso 1 1 calc R . .
H9B H -0.3902 -0.2803 0.4773 0.105 Uiso 1 1 calc R . .
H9C H -0.2655 -0.3638 0.4164 0.105 Uiso 1 1 calc R . .
C6 C 0.0203(5) -0.4087(4) 0.7058(3) 0.0589(11) Uani 1 1 d . . .
H6 H -0.0195 -0.4990 0.7437 0.071 Uiso 1 1 calc R . .
C15 C 0.4899(5) -0.4606(4) 0.2912(3) 0.0574(10) Uani 1 1 d . . .
H15 H 0.4785 -0.5562 0.3358 0.069 Uiso 1 1 calc R . .
C5 C 0.0055(5) -0.3042(4) 0.7460(3) 0.0616(11) Uani 1 1 d . . .
H5 H -0.0454 -0.3069 0.8153 0.074 Uiso 1 1 calc R . .
O27 O 0.5003(3) 0.2427(3) 0.0788(2) 0.0643(8) Uani 1 1 d . . .
C28 C 0.7903(6) 0.1423(5) 0.0944(5) 0.0927(17) Uani 1 1 d . . .
H28A H 0.7666 0.0686 0.1651 0.139 Uiso 1 1 calc R . .
H28B H 0.8955 0.1720 0.0853 0.139 Uiso 1 1 calc R . .
H28C H 0.7824 0.1057 0.0375 0.139 Uiso 1 1 calc R . .
O4 O 0.7648(3) -0.1161(3) -0.0113(2) 0.0648(8) Uani 1 1 d . . .
C110 C 0.7316(5) 0.4034(5) -0.0487(4) 0.0694(12) Uani 1 1 d . . .
H11A H 0.7253 0.3579 -0.1008 0.104 Uiso 1 1 calc R . .
H11B H 0.8396 0.4210 -0.0516 0.104 Uiso 1 1 calc R . .
H11C H 0.6704 0.4929 -0.0666 0.104 Uiso 1 1 calc R . .

loop_
_atom_site_aniso_label
_atom_site_aniso_U_11
_atom_site_aniso_U_22
_atom_site_aniso_U_33
_atom_site_aniso_U_23
_atom_site_aniso_U_13
_atom_site_aniso_U_12
S3 0.0499(6) 0.0647(6) 0.0514(6) -0.0228(5) -0.0074(4) -0.0153(5)
S1 0.0422(5) 0.0773(7) 0.0522(6) -0.0288(5) -0.0139(4) -0.0128(5)
S2 0.0288(5) 0.0969(8) 0.0574(6) -0.0326(6) 0.0009(4) -0.0118(5)
N1 0.0346(14) 0.0433(15) 0.0318(14) -0.0112(12) -0.0036(11) -0.0089(12)
N3 0.0351(16) 0.073(2) 0.0455(18) -0.0314(18) -0.0002(13) -0.0086(16)
C7 0.0273(15) 0.0408(17) 0.0327(17) -0.0165(14) -0.0032(12) -0.0014(13)
O1 0.0566(16) 0.0649(16) 0.0441(15) -0.0149(13) -0.0104(12) -0.0294(13)
C10 0.0268(15) 0.0426(18) 0.0297(16) -0.0117(14) -0.0056(12) -0.0068(13)
O3 0.0529(15) 0.0423(14) 0.0474(15) -0.0136(11) -0.0009(11) -0.0060(11)
N2 0.0329(14) 0.0540(16) 0.0299(14) -0.0139(13) -0.0070(11) -0.0126(12)
C12 0.0342(17) 0.0474(19) 0.0328(17) -0.0191(15) -0.0074(13) -0.0069(14)
C11 0.0273(15) 0.0478(19) 0.0325(17) -0.0179(15) -0.0084(12) -0.0042(13)
C1 0.0334(17) 0.0409(18) 0.0414(19) -0.0153(15) -0.0040(14) -0.0073(14)
C2 0.0251(15) 0.0401(17) 0.0360(17) -0.0156(14) -0.0057(12) -0.0008(13)
C13 0.0325(16) 0.056(2) 0.0354(18) -0.0257(17) -0.0021(13) -0.0063(15)
O5 0.0518(17) 0.093(2) 0.072(2) -0.0433(18) 0.0125(14) 0.0076(16)
C8 0.0260(16) 0.0393(18) 0.0410(19) -0.0118(15) -0.0065(13) -0.0010(13)
C14 0.044(2) 0.059(2) 0.053(2) -0.030(2) -0.0061(17) 0.0082(17)
C3 0.0291(16) 0.0427(19) 0.0367(18) -0.0131(15) -0.0057(13) -0.0031(14)
C16 0.0376(19) 0.057(2) 0.041(2) -0.0138(17) 0.0038(15) -0.0035(17)
C4 0.061(2) 0.047(2) 0.045(2) -0.0213(18) 0.0070(18) -0.0115(18)
C9 0.0287(19) 0.105(3) 0.076(3) -0.026(3) -0.0088(19) -0.017(2)
C6 0.063(3) 0.051(2) 0.048(2) -0.0022(19) 0.0069(19) -0.0195(19)
C15 0.060(2) 0.049(2) 0.053(2) -0.0124(19) 0.0038(19) 0.0023(18)
C5 0.070(3) 0.066(3) 0.042(2) -0.017(2) 0.0091(19) -0.009(2)
O27 0.0444(15) 0.0906(19) 0.0498(16) -0.0051(14) -0.0111(12) -0.0286(14)
C28 0.068(3) 0.076(3) 0.140(5) -0.036(3) -0.034(3) -0.002(3)
O4 0.0580(17) 0.073(2) 0.0569(18) -0.0228(16) 0.0160(14) -0.0174(14)
C110 0.058(3) 0.075(3) 0.066(3) -0.012(2) 0.001(2) -0.023(2)

loop_
_atom_type_symbol
_atom_type_description
_atom_type_scat_dispersion_real
_atom_type_scat_dispersion_imag
_atom_type_scat_source
C C 0.0033 0.0016 'International Tables Vol C Tables 4.2.6.8 and 6.1.1.4'
H H 0.0000 0.0000 'International Tables Vol C Tables 4.2.6.8 and 6.1.1.4'
N N 0.0061 0.0033 'International Tables Vol C Tables 4.2.6.8 and 6.1.1.4'
O O 0.0106 0.0060 'International Tables Vol C Tables 4.2.6.8 and 6.1.1.4'
S S 0.1246 0.1234 'International Tables Vol C Tables 4.2.6.8 and 6.1.1.4'

loop_
_geom_angle_atom_site_label_1
_geom_angle_atom_site_label_2
_geom_angle_atom_site_label_3
_geom_angle
_geom_angle_site_symmetry_1
_geom_angle_site_symmetry_3
_geom_angle_publ_flag
O27 S3 C28 106.3(2) . . ?
O27 S3 C110 106.39(19) . . ?
C28 S3 C110 98.5(3) . . ?
C8 S2 C9 103.34(18) . . ?
C1 N1 C10 122.0(3) . . ?
C1 N1 H1 119.0 . . ?
C10 N1 H1 119.0 . . ?
O4 N3 O5 123.7(3) . . ?
O4 N3 C13 119.4(3) . . ?
O5 N3 C13 116.9(3) . . ?
C2 C7 C8 127.2(3) . . ?
C2 C7 C10 115.6(3) . . ?
C8 C7 C10 117.1(3) . . ?
N1 C10 C7 109.0(2) . . ?
N1 C10 C11 112.2(2) . . ?
C7 C10 C11 112.4(3) . . ?
N1 C10 H10 107.7 . . ?
C7 C10 H10 107.7 . . ?
C11 C10 H10 107.7 . . ?
C3 O3 C6 105.6(3) . . ?
C1 N2 C2 123.5(3) . . ?
C1 N2 H2 118.3 . . ?
C2 N2 H2 118.3 . . ?
C13 C12 C11 119.6(3) . . ?
C13 C12 H12 120.2 . . ?
C11 C12 H12 120.2 . . ?
C16 C11 C12 118.1(3) . . ?
C16 C11 C10 122.9(3) . . ?
C12 C11 C10 118.9(3) . . ?
O1 C1 N1 123.8(3) . . ?
O1 C1 N2 121.6(3) . . ?
N1 C1 N2 114.6(3) . . ?
C7 C2 N2 119.2(3) . . ?
C7 C2 C3 126.8(3) . . ?
N2 C2 C3 114.0(3) . . ?
C14 C13 C12 122.4(3) . . ?
C14 C13 N3 119.3(3) . . ?
C12 C13 N3 118.3(3) . . ?
C7 C8 S1 121.1(2) . . ?
C7 C8 S2 116.9(2) . . ?
S1 C8 S2 121.68(18) . . ?
C13 C14 C15 118.7(3) . . ?
C13 C14 H14 120.7 . . ?
C15 C14 H14 120.7 . . ?
C4 C3 O3 110.3(3) . . ?
C4 C3 C2 132.8(3) . . ?
O3 C3 C2 116.9(3) . . ?
C15 C16 C11 121.8(3) . . ?
C15 C16 H16 119.1 . . ?
C11 C16 H16 119.1 . . ?
C3 C4 C5 106.4(3) . . ?
C3 C4 H4 126.8 . . ?
C5 C4 H4 126.8 . . ?
S2 C9 H9A 109.5 . . ?
S2 C9 H9B 109.5 . . ?
H9A C9 H9B 109.5 . . ?
S2 C9 H9C 109.5 . . ?
H9A C9 H9C 109.5 . . ?
H9B C9 H9C 109.5 . . ?
C5 C6 O3 111.2(3) . . ?
C5 C6 H6 124.4 . . ?
O3 C6 H6 124.4 . . ?
C16 C15 C14 119.4(4) . . ?
C16 C15 H15 120.3 . . ?
C14 C15 H15 120.3 . . ?
C6 C5 C4 106.3(3) . . ?
C6 C5 H5 126.8 . . ?
C4 C5 H5 126.8 . . ?
S3 C28 H28A 109.5 . . ?
S3 C28 H28B 109.5 . . ?
H28A C28 H28B 109.5 . . ?
S3 C28 H28C 109.5 . . ?
H28A C28 H28C 109.5 . . ?
H28B C28 H28C 109.5 . . ?
S3 C110 H11A 109.5 . . ?
S3 C110 H11B 109.5 . . ?
H11A C110 H11B 109.5 . . ?
S3 C110 H11C 109.5 . . ?
H11A C110 H11C 109.5 . . ?
H11B C110 H11C 109.5 . . ?

loop_
_geom_bond_atom_site_label_1
_geom_bond_atom_site_label_2
_geom_bond_distance
_geom_bond_site_symmetry_2
_geom_bond_publ_flag
S3 O27 1.502(3) . ?
S3 C28 1.749(5) . ?
S3 C110 1.780(4) . ?
S1 C8 1.644(3) . ?
S2 C8 1.744(3) . ?
S2 C9 1.786(4) . ?
N1 C1 1.346(4) . ?
N1 C10 1.457(4) . ?
N1 H1 0.8600 . ?
N3 O4 1.207(4) . ?
N3 O5 1.223(4) . ?
N3 C13 1.469(4) . ?
C7 C2 1.358(4) . ?
C7 C8 1.460(4) . ?
C7 C10 1.514(4) . ?
O1 C1 1.229(4) . ?
C10 C11 1.525(4) . ?
C10 H10 0.9800 . ?
O3 C3 1.355(4) . ?
O3 C6 1.355(4) . ?
N2 C1 1.374(4) . ?
N2 C2 1.392(4) . ?
N2 H2 0.8600 . ?
C12 C13 1.378(5) . ?
C12 C11 1.388(4) . ?
C12 H12 0.9300 . ?
C11 C16 1.382(5) . ?
C2 C3 1.466(4) . ?
C13 C14 1.354(5) . ?
C14 C15 1.394(5) . ?
C14 H14 0.9300 . ?
C3 C4 1.331(5) . ?
C16 C15 1.376(5) . ?
C16 H16 0.9300 . ?
C4 C5 1.414(5) . ?
C4 H4 0.9300 . ?
C9 H9A 0.9600 . ?
C9 H9B 0.9600 . ?
C9 H9C 0.9600 . ?
C6 C5 1.314(5) . ?
C6 H6 0.9300 . ?
C15 H15 0.9300 . ?
C5 H5 0.9300 . ?
C28 H28A 0.9600 . ?
C28 H28B 0.9600 . ?
C28 H28C 0.9600 . ?
C110 H11A 0.9600 . ?
C110 H11B 0.9600 . ?
C110 H11C 0.9600 . ?
